data_1563204
loop_
_publ_author_name
'Verbraeken, Maarten C.'
'Suard, Emmanuelle'
'Irvine, John T.S.'

_publ_section_title
;
 Order and disorder in Ca2ND0.90H0.10--A structural and thermal study
;
_journal_issue 8
_journal_name_full 'Journal of Solid State Chemistry'
_journal_page_first 2088
_journal_page_last 2096
_journal_paper_doi 10.1016/j.jssc.2011.05.062
_journal_volume 184
_journal_year 2011
_chemical_formula_structural Ca2ND
_chemical_formula_sum 'Ca2 D0.76 H0.08 N'
_chemical_formula_weight 95.79
_chemical_name_common 'Calcium nitride deuteride'
_space_group_IT_number 166
_space_group_name_Hall '-R 3 2"'
_space_group_name_H-M_alt 'R -3 m :H'
_symmetry_cell_setting rhombohedral
_symmetry_space_group_name_Hall '-R 3 2"'
_symmetry_space_group_name_H-M 'R -3 m :H'
_cell_angle_alpha 90.00000
_cell_angle_beta 90.00000
_cell_angle_gamma 120.00000
_cell_formula_units_Z 3
_cell_length_a 3.62633(1)
_cell_length_b 3.62633(1)
_cell_length_c 17.7665176(4)
_cell_measurement_temperature 923
_cell_volume 202.3334(8)
_computing_structure_refinement FULLPROF
_diffrn_ambient_temperature 293
_diffrn_radiation_type 'Constant Wavelength Neutron Diffraction'
_diffrn_radiation_wavelength 1.91137
_diffrn_source 'nuclear reactor'
_diffrn_source_type 'D1A, ILL Grenoble'
_pd_instr_location 'ILL, Grenoble'
_pd_meas_2theta_range_inc 0.050000
_pd_meas_2theta_range_max 157.45000
_pd_meas_2theta_range_min -22.00000
_pd_meas_number_of_points 3590
_pd_meas_scan_method Step
_pd_proc_2theta_range_inc 0.050000
_pd_proc_2theta_range_max 157.3598
_pd_proc_2theta_range_min -22.0902
_pd_proc_info_excluded_regions '-22.000 - 10.000'
_pd_proc_ls_prof_R_factor 3.1897
_pd_proc_ls_prof_wR_expected 2.7469
_pd_proc_ls_prof_wR_factor 3.8086
_pd_proc_wavelength 1.911365
_pd_spec_mounting 'Vanadium can'
_pd_spec_mount_mode Transmission
_refine_ls_number_parameters 17
_refine_ls_number_reflns 46
_refine_ls_number_restraints 0
_refine_ls_R_I_factor 5.0708
_cod_data_source_file Ca2ND_650C.cif
_cod_data_source_block Ca2ND_ordered_650C
_cod_depositor_comments
;
The following automatic conversions were performed:

data item '_symmetry_cell_setting' value 'Rhombohedral' was changed
to 'rhombohedral' in accordance with the built-in table derived from
the CIF Core dictionary named 'cif_core.dic' version 2.4.5 last
updated on 2014-11-21.

Automatic conversion script
Id: cif_fix_values 8369 2020-08-20 11:38:08Z andrius 
;
_cod_original_cell_volume 202.333(12)
_cod_original_sg_symbol_Hall '-R 3 2'
_cod_original_sg_symbol_H-M 'R -3 M'
_cod_original_formula_sum 'Ca2 N1 D0.76 H0.08'
_cod_database_code 1563204
_pd_proc_ls_prof_cr_factor 24.7134
_pd_proc_ls_prof_cwr_factor 14.5901
_pd_proc_ls_prof_cwr_expected 10.5227
_pd_proc_ls_prof_chi2 1.9225
_pd_proc_ls_prof_echi2 1.8907

loop_
_symmetry_equiv_pos_as_xyz
x,y,z
-y,x-y,z
-x+y,-x,z
-y,-x,z
-x+y,y,z
x,x-y,z
-x,-y,-z
y,-x+y,-z
x-y,x,-z
y,x,-z
x-y,-y,-z
-x,-x+y,-z
x+2/3,y+1/3,z+1/3
-y+2/3,x-y+1/3,z+1/3
-x+y+2/3,-x+1/3,z+1/3
-y+2/3,-x+1/3,z+1/3
-x+y+2/3,y+1/3,z+1/3
x+2/3,x-y+1/3,z+1/3
-x+2/3,-y+1/3,-z+1/3
y+2/3,-x+y+1/3,-z+1/3
x-y+2/3,x+1/3,-z+1/3
y+2/3,x+1/3,-z+1/3
x-y+2/3,-y+1/3,-z+1/3
-x+2/3,-x+y+1/3,-z+1/3
x+1/3,y+2/3,z+2/3
-y+1/3,x-y+2/3,z+2/3
-x+y+1/3,-x+2/3,z+2/3
-y+1/3,-x+2/3,z+2/3
-x+y+1/3,y+2/3,z+2/3
x+1/3,x-y+2/3,z+2/3
-x+1/3,-y+2/3,-z+2/3
y+1/3,-x+y+2/3,-z+2/3
x-y+1/3,x+2/3,-z+2/3
y+1/3,x+2/3,-z+2/3
x-y+1/3,-y+2/3,-z+2/3
-x+1/3,-x+y+2/3,-z+2/3

loop_
_atom_site_label
_atom_site_fract_x
_atom_site_fract_y
_atom_site_fract_z
_atom_site_U_iso_or_equiv
_atom_site_occupancy
_atom_site_adp_type
_atom_site_type_symbol
N1 0.00000 0.00000 0.50000 0.0291(7) 0.912(14) Uiso N
D2 0.00000 0.00000 0.00000 0.0657(16) 0.759(12) Uiso D
H2 0.00000 0.00000 0.00000 0.0657(16) 0.084(12) Uiso H
Ca1 0.00000 0.00000 0.2444(3) 0.0399(8) 1.000(0) Uiso CA
D1 0.00000 0.00000 0.50000 0.0291(7) -0.003(12) Uiso D
H1 0.00000 0.00000 0.50000 0.0291(7) -0.000(12) Uiso H
N2 0.00000 0.00000 0.00000 0.0657(16) 0.088(14) Uiso N

loop_
_atom_type_symbol
_atom_type_scat_length_neutron
_atom_type_scat_source
CA 0.47000 V.F._Sears_Neutron_News_3_26_(1992)
N 0.93600 V.F._Sears_Neutron_News_3_26_(1992)
D 0.66710 V.F._Sears_Neutron_News_3_26_(1992)
H -0.37406 V.F._Sears_Neutron_News_3_26_(1992)

loop_
_geom_angle_atom_site_label_1
_geom_angle_atom_site_label_2
_geom_angle_atom_site_label_3
_geom_angle
N1 Ca1 N1 92.59(9)
D1 Ca1 D1 92.59(9)
H1 Ca1 H1 92.59(9)
N2 Ca1 N2 87.46(10)
D2 Ca1 D2 87.46(10)
H2 Ca1 H2 87.46(10)
N1 Ca1 N2 89.92(10)
N1 Ca1 D2 89.92(10)
N1 Ca1 H2 89.92(10)

loop_
_geom_bond_atom_site_label_1
_geom_bond_atom_site_label_2
_geom_bond_distance
Ca1 N1 2.508(3)
Ca1 D1 2.508(3)
Ca1 H1 2.508(3)
Ca1 N2 2.623(3)
Ca1 D2 2.623(3)
Ca1 H2 2.623(3)
